data_4023223
loop_
_publ_author_name
'Martin E. Fox'
'Mark Jackson'
'Ian C. Lennon'
'Jerzy Klosin'
'Khalil A. Abboud'

_publ_section_title
;
 Bis-(2,5-diphenylphospholanes) with sp^2^ Carbon Linkers:
 Synthesis and Application in Asymmetric Hydrogenation
;
_journal_name_full 'Journal of Organic Chemistry'
_journal_page_first 775
_journal_page_last 784
_journal_paper_doi 10.1021/jo7014938
_journal_volume 73
_journal_year 2008
_chemical_formula_sum 'C51 H54 B Cl2 F4 Fe P Rh'
_chemical_formula_weight 1014.38
_chemical_name_systematic
;

 ?

;
_space_group_IT_number 4
_symmetry_cell_setting monoclinic
_symmetry_space_group_name_Hall 'P 2yb'
_symmetry_space_group_name_H-M 'P 1 21 1'
_atom_sites_solution_hydrogens geom
_atom_sites_solution_primary direct
_atom_sites_solution_secondary difmap
_audit_creation_method SHELXL-97
_cell_angle_alpha 90.00
_cell_angle_beta 96.885(1)
_cell_angle_gamma 90.00
_cell_formula_units_Z 2
_cell_length_a 10.9694(6)
_cell_length_b 18.716(1)
_cell_length_c 11.0478(6)
_cell_measurement_reflns_used 231
_cell_measurement_temperature 173(2)
_cell_measurement_theta_max 28.0
_cell_measurement_theta_min 2.0
_cell_volume 2251.8(2)
_computing_cell_refinement 'Bruker SMART v5.624 & SAINT 6.36a (Bruker 1998)'
_computing_data_collection 'Bruker SMART v5.624 (Bruker 1998)'
_computing_data_reduction 'Bruker SHELXTL v6.14 (Bruker 2000)'
_computing_molecular_graphics 'Bruker SHELXTL v6.14'
_computing_publication_material 'Bruker SHELXTL v6.14'
_computing_structure_refinement 'Bruker SHELXTL v6.14'
_computing_structure_solution 'Bruker SHELXTL v6.14'
_diffrn_ambient_temperature 173(2)
_diffrn_measured_fraction_theta_full 0.992
_diffrn_measured_fraction_theta_max 0.992
_diffrn_measurement_device_type 'SMART CCD area detector'
_diffrn_measurement_method '\w scans'
_diffrn_radiation_monochromator graphite
_diffrn_radiation_source 'fine-focus sealed tube'
_diffrn_radiation_type MoK\a
_diffrn_radiation_wavelength 0.71073
_diffrn_reflns_av_R_equivalents 0.0275
_diffrn_reflns_av_sigmaI/netI 0.0256
_diffrn_reflns_limit_h_max 14
_diffrn_reflns_limit_h_min -13
_diffrn_reflns_limit_k_max 23
_diffrn_reflns_limit_k_min -24
_diffrn_reflns_limit_l_max 12
_diffrn_reflns_limit_l_min -14
_diffrn_reflns_number 15072
_diffrn_reflns_theta_full 27.50
_diffrn_reflns_theta_max 27.50
_diffrn_reflns_theta_min 1.86
_diffrn_standards_decay_% 1
_diffrn_standards_number 0
_exptl_absorpt_coefficient_mu 0.895
_exptl_absorpt_correction_T_max 0.9237
_exptl_absorpt_correction_T_min 0.8040
_exptl_absorpt_correction_type integration
_exptl_absorpt_process_details 'based on measured indexed crystal faces, Bruker SHELXTL  v6.12 (Bruker 1998)'
_exptl_crystal_colour orange
_exptl_crystal_density_diffrn 1.496
_exptl_crystal_density_meas 0
_exptl_crystal_density_method 'not measured'
_exptl_crystal_description needles
_exptl_crystal_F_000 1042
_exptl_crystal_size_max 0.25
_exptl_crystal_size_mid 0.20
_exptl_crystal_size_min 0.09
_refine_diff_density_max 0.415
_refine_diff_density_min -0.300
_refine_diff_density_rms 0.051
_refine_ls_abs_structure_details 'Flack H D (1983), Acta Cryst. A39, 876-881'
_refine_ls_abs_structure_Flack -0.001(9)
_refine_ls_extinction_method none
_refine_ls_goodness_of_fit_ref 1.041
_refine_ls_hydrogen_treatment constr
_refine_ls_matrix_type full
_refine_ls_number_parameters 571
_refine_ls_number_reflns 9391
_refine_ls_number_restraints 2
_refine_ls_restrained_S_all 1.041
_refine_ls_R_factor_all 0.0234
_refine_ls_R_factor_gt 0.0228
_refine_ls_shift/su_max 0.004
_refine_ls_shift/su_mean 0.000
_refine_ls_structure_factor_coef Fsqd
_refine_ls_weighting_details 'calc w=1/[\s^2^(Fo^2^)+(0.0368P)^2^+0.3592P] where P=(Fo^2^+2Fc^2^)/3'
_refine_ls_weighting_scheme calc
_refine_ls_wR_factor_gt 0.0583
_refine_ls_wR_factor_ref 0.0587
_reflns_number_gt 9189
_reflns_number_total 9391
_reflns_threshold_expression I>2\s(I)
_cod_data_source_file jo7014938-File001_2.cif
_cod_data_source_block '[((S,S)-Ph-5-Fc)]Rh(COD)BF4'
_cod_depositor_comments
;
The following automatic conversions were performed:
'_symmetry_cell_setting' value 'Monoclinic' changed to 'monoclinic'
according to '/home/saulius/struct/CIF-dictionaries/cif_core.dic'
dictionary named 'cif_core.dic' version 2.4.1 from 2010-06-29.

Automatic conversion script
Id: cif_fix_enum 1527 2010-12-29 10:47:43Z saulius 
;
_cod_original_sg_symbol_H-M 'P 21'
_cod_database_code 4023223

loop_
_symmetry_equiv_pos_as_xyz
'x, y, z'
'-x, y+1/2, -z'

loop_
_atom_site_label
_atom_site_type_symbol
_atom_site_fract_x
_atom_site_fract_y
_atom_site_fract_z
_atom_site_U_iso_or_equiv
_atom_site_adp_type
_atom_site_occupancy
_atom_site_symmetry_multiplicity
_atom_site_calc_flag
_atom_site_refinement_flags
_atom_site_disorder_assembly
_atom_site_disorder_group
Rh Rh -0.544501(13) 0.722311(7) 0.763444(12) 0.01870(4) Uani 1 1 d . . .
Fe Fe -0.23681(3) 0.568863(16) 0.78433(3) 0.02128(7) Uani 1 1 d . . .
P1 P -0.50635(5) 0.62483(3) 0.63765(5) 0.01760(10) Uani 1 1 d . . .
P2 P -0.36953(5) 0.70775(3) 0.90353(5) 0.01958(11) Uani 1 1 d . . .
C1 C -0.40624(18) 0.55178(11) 0.69431(18) 0.0195(4) Uani 1 1 d . . .
C2 C -0.39726(19) 0.52365(12) 0.81644(19) 0.0218(4) Uani 1 1 d . . .
H2A H -0.4485 0.5388 0.8809 0.026 Uiso 1 1 calc R . .
C3 C -0.3029(2) 0.47125(12) 0.8307(2) 0.0279(5) Uani 1 1 d . . .
H3A H -0.2757 0.4438 0.9068 0.033 Uiso 1 1 calc R . .
C4 C -0.2525(2) 0.46591(13) 0.7186(2) 0.0292(5) Uani 1 1 d . . .
H4A H -0.1826 0.4343 0.7027 0.035 Uiso 1 1 calc R . .
C5 C -0.3146(2) 0.51468(11) 0.6341(2) 0.0235(4) Uani 1 1 d . . .
H5A H -0.2971 0.5226 0.5483 0.028 Uiso 1 1 calc R . .
C6 C -0.23195(19) 0.66525(12) 0.86387(19) 0.0232(4) Uani 1 1 d . . .
C7 C -0.1480(2) 0.61765(13) 0.9356(2) 0.0275(5) Uani 1 1 d . . .
H7A H -0.1523 0.6033 1.0221 0.033 Uiso 1 1 calc R . .
C8 C -0.0604(2) 0.59354(14) 0.8601(3) 0.0335(5) Uani 1 1 d . . .
H8A H 0.0064 0.5581 0.8843 0.040 Uiso 1 1 calc R . .
C9 C -0.0856(2) 0.62555(14) 0.7440(2) 0.0317(5) Uani 1 1 d . . .
H9A H -0.0393 0.6170 0.6727 0.038 Uiso 1 1 calc R . .
C10 C -0.1903(2) 0.67055(12) 0.7450(2) 0.0267(4) Uani 1 1 d . . .
H10A H -0.2290 0.7000 0.6752 0.032 Uiso 1 1 calc R . .
C11 C -0.4391(2) 0.64470(11) 0.49244(18) 0.0208(4) Uani 1 1 d . . .
H11A H -0.3487 0.6360 0.5092 0.025 Uiso 1 1 calc R . .
C12 C -0.4921(2) 0.58654(12) 0.39899(19) 0.0254(4) Uani 1 1 d . . .
H12A H -0.5357 0.6102 0.3261 0.030 Uiso 1 1 calc R . .
H12B H -0.4237 0.5583 0.3726 0.030 Uiso 1 1 calc R . .
C13 C -0.5807(2) 0.53649(12) 0.45441(19) 0.0242(4) Uani 1 1 d . . .
H13A H -0.5356 0.4947 0.4922 0.029 Uiso 1 1 calc R . .
H13B H -0.6445 0.5191 0.3902 0.029 Uiso 1 1 calc R . .
C14 C -0.64038(19) 0.57861(11) 0.55128(18) 0.0205(4) Uani 1 1 d . . .
H14A H -0.6903 0.6170 0.5060 0.025 Uiso 1 1 calc R . .
C15 C -0.45558(18) 0.72057(14) 0.44483(16) 0.0221(4) Uani 1 1 d . . .
C16 C -0.3585(2) 0.76875(13) 0.4621(2) 0.0269(5) Uani 1 1 d . . .
H16A H -0.2836 0.7545 0.5079 0.032 Uiso 1 1 calc R . .
C17 C -0.3687(2) 0.83757(13) 0.4135(2) 0.0328(5) Uani 1 1 d . . .
H17A H -0.3012 0.8696 0.4265 0.039 Uiso 1 1 calc R . .
C18 C -0.4770(3) 0.85930(13) 0.3463(2) 0.0328(5) Uani 1 1 d . . .
H18A H -0.4844 0.9061 0.3131 0.039 Uiso 1 1 calc R . .
C19 C -0.5748(2) 0.81178(13) 0.3280(2) 0.0302(5) Uani 1 1 d . . .
H19A H -0.6497 0.8264 0.2827 0.036 Uiso 1 1 calc R . .
C20 C -0.5639(2) 0.74304(12) 0.3756(2) 0.0265(5) Uani 1 1 d . . .
H20A H -0.6310 0.7108 0.3609 0.032 Uiso 1 1 calc R . .
C21 C -0.72979(19) 0.53526(11) 0.61597(19) 0.0219(4) Uani 1 1 d . . .
C22 C -0.7114(2) 0.51750(13) 0.7393(2) 0.0264(5) Uani 1 1 d . . .
H22A H -0.6410 0.5350 0.7889 0.032 Uiso 1 1 calc R . .
C23 C -0.7950(2) 0.47449(14) 0.7904(2) 0.0301(5) Uani 1 1 d . . .
H23A H -0.7800 0.4614 0.8740 0.036 Uiso 1 1 calc R . .
C24 C -0.8994(2) 0.45079(13) 0.7204(2) 0.0308(5) Uani 1 1 d . . .
H24A H -0.9562 0.4213 0.7556 0.037 Uiso 1 1 calc R . .
C25 C -0.9216(2) 0.46981(14) 0.5990(2) 0.0326(5) Uani 1 1 d . . .
H25A H -0.9943 0.4540 0.5511 0.039 Uiso 1 1 calc R . .
C26 C -0.8377(2) 0.51197(13) 0.5469(2) 0.0273(5) Uani 1 1 d . . .
H26A H -0.8538 0.5252 0.4635 0.033 Uiso 1 1 calc R . .
C27 C -0.2995(2) 0.78961(13) 0.9814(2) 0.0275(5) Uani 1 1 d . . .
H27A H -0.3682 0.8239 0.9885 0.033 Uiso 1 1 calc R . .
C28 C -0.2550(2) 0.76378(15) 1.1103(2) 0.0356(6) Uani 1 1 d . . .
H28A H -0.1791 0.7352 1.1106 0.043 Uiso 1 1 calc R . .
H28B H -0.2378 0.8049 1.1660 0.043 Uiso 1 1 calc R . .
C29 C -0.3582(2) 0.71812(19) 1.15007(19) 0.0373(5) Uani 1 1 d . . .
H29A H -0.4299 0.7485 1.1612 0.045 Uiso 1 1 calc R . .
H29B H -0.3304 0.6944 1.2287 0.045 Uiso 1 1 calc R . .
C30 C -0.3946(2) 0.66136(13) 1.05067(19) 0.0261(4) Uani 1 1 d . . .
H30A H -0.3305 0.6232 1.0632 0.031 Uiso 1 1 calc R . .
C31 C -0.2070(2) 0.82826(12) 0.9134(2) 0.0279(5) Uani 1 1 d . . .
C32 C -0.1006(2) 0.85734(14) 0.9775(3) 0.0378(6) Uani 1 1 d . . .
H32A H -0.0835 0.8497 1.0628 0.045 Uiso 1 1 calc R . .
C33 C -0.0200(3) 0.89720(16) 0.9169(4) 0.0495(8) Uani 1 1 d . . .
H33A H 0.0514 0.9170 0.9617 0.059 Uiso 1 1 calc R . .
C34 C -0.0419(3) 0.90849(16) 0.7939(4) 0.0537(9) Uani 1 1 d . . .
H34A H 0.0139 0.9361 0.7538 0.064 Uiso 1 1 calc R . .
C35 C -0.1451(3) 0.87970(15) 0.7282(3) 0.0446(7) Uani 1 1 d . . .
H35A H -0.1603 0.8872 0.6427 0.054 Uiso 1 1 calc R . .
C36 C -0.2272(2) 0.83966(14) 0.7875(3) 0.0335(5) Uani 1 1 d . . .
H36A H -0.2980 0.8198 0.7417 0.040 Uiso 1 1 calc R . .
C37 C -0.5154(2) 0.62503(13) 1.06456(19) 0.0263(4) Uani 1 1 d . . .
C38 C -0.5167(2) 0.55138(14) 1.0860(2) 0.0314(5) Uani 1 1 d . . .
H38A H -0.4432 0.5246 1.0852 0.038 Uiso 1 1 calc R . .
C39 C -0.6241(3) 0.51689(16) 1.1083(2) 0.0417(6) Uani 1 1 d . . .
H39A H -0.6235 0.4667 1.1211 0.050 Uiso 1 1 calc R . .
C40 C -0.7313(3) 0.55470(17) 1.1121(2) 0.0435(7) Uani 1 1 d . . .
H40A H -0.8042 0.5309 1.1280 0.052 Uiso 1 1 calc R . .
C41 C -0.7319(3) 0.62772(18) 1.0926(3) 0.0429(7) Uani 1 1 d . . .
H41A H -0.8054 0.6543 1.0949 0.051 Uiso 1 1 calc R . .
C42 C -0.6242(2) 0.66240(15) 1.0696(2) 0.0355(5) Uani 1 1 d . . .
H42A H -0.6254 0.7126 1.0572 0.043 Uiso 1 1 calc R . .
C43 C -0.7050(2) 0.75586(13) 0.6248(2) 0.0263(5) Uani 1 1 d . . .
H43A H -0.7072 0.7306 0.5448 0.032 Uiso 1 1 calc R . .
C44 C -0.74849(18) 0.71529(13) 0.71393(18) 0.0251(4) Uani 1 1 d . . .
H44A H -0.7779 0.6668 0.6857 0.030 Uiso 1 1 calc R . .
C45 C -0.8117(2) 0.74452(14) 0.8180(2) 0.0315(5) Uani 1 1 d . . .
H45A H -0.8153 0.7065 0.8798 0.038 Uiso 1 1 calc R . .
H45B H -0.8971 0.7576 0.7866 0.038 Uiso 1 1 calc R . .
C46 C -0.7469(2) 0.81047(14) 0.8798(2) 0.0320(5) Uani 1 1 d . . .
H46A H -0.7803 0.8540 0.8370 0.038 Uiso 1 1 calc R . .
H46B H -0.7660 0.8132 0.9650 0.038 Uiso 1 1 calc R . .
C47 C -0.6087(2) 0.80969(12) 0.8803(2) 0.0270(5) Uani 1 1 d . . .
H47A H -0.5623 0.8120 0.9639 0.032 Uiso 1 1 calc R . .
C48 C -0.5460(2) 0.83909(12) 0.7904(2) 0.0273(5) Uani 1 1 d . . .
H48A H -0.4639 0.8589 0.8228 0.033 Uiso 1 1 calc R . .
C49 C -0.6004(2) 0.87394(13) 0.6729(2) 0.0346(5) Uani 1 1 d . . .
H49A H -0.5381 0.8740 0.6151 0.041 Uiso 1 1 calc R . .
H49B H -0.6204 0.9243 0.6897 0.041 Uiso 1 1 calc R . .
C50 C -0.7169(2) 0.83637(13) 0.6128(2) 0.0319(5) Uani 1 1 d . . .
H50A H -0.7886 0.8527 0.6519 0.038 Uiso 1 1 calc R . .
H50B H -0.7310 0.8494 0.5254 0.038 Uiso 1 1 calc R . .
B B -1.1505(3) 0.55354(18) 0.3103(3) 0.0425(7) Uani 1 1 d . . .
F1 F -1.1536(2) 0.49529(11) 0.38466(17) 0.0623(5) Uani 1 1 d . . .
F2 F -1.03188(17) 0.56893(12) 0.2916(2) 0.0709(6) Uani 1 1 d . . .
F3 F -1.2003(2) 0.61098(12) 0.3658(3) 0.1015(11) Uani 1 1 d . . .
F4 F -1.2170(3) 0.53691(17) 0.2013(2) 0.0951(9) Uani 1 1 d . . .
C51 C -1.0061(14) 0.2233(9) 0.6290(13) 0.048(3) Uiso 0.367(12) 1 d P A 1
H51A H -1.0545 0.1801 0.6034 0.057 Uiso 0.367(12) 1 calc PR A 1
H51B H -0.9256 0.2072 0.6698 0.057 Uiso 0.367(12) 1 calc PR A 1
Cl1 Cl -1.0859(3) 0.2721(2) 0.7412(6) 0.0525(11) Uiso 0.367(12) 1 d P A 1
Cl2 Cl -0.9782(2) 0.2771(2) 0.4819(4) 0.0310(10) Uiso 0.367(12) 1 d P A 1
C51' C -1.0181(16) 0.2183(11) 0.5977(16) 0.069(5) Uiso 0.333(11) 1 d P B 2
H51C H -0.9424 0.1942 0.6351 0.083 Uiso 0.333(11) 1 calc PR B 2
H51D H -1.0699 0.1829 0.5488 0.083 Uiso 0.333(11) 1 calc PR B 2
Cl1' Cl -1.0971(4) 0.2552(4) 0.7090(6) 0.0655(13) Uiso 0.333(11) 1 d P B 2
Cl2' Cl -0.9849(3) 0.2834(3) 0.5140(7) 0.0553(12) Uiso 0.333(11) 1 d P B 2
C51" C -0.9680(13) 0.2432(8) 0.6375(12) 0.046(3) Uiso 0.274(8) 1 d P C 3
H51E H -0.8922 0.2685 0.6712 0.055 Uiso 0.274(8) 1 calc PR C 3
H51F H -0.9576 0.1919 0.6585 0.055 Uiso 0.274(8) 1 calc PR C 3
Cl1" Cl -1.0950(3) 0.2780(2) 0.7046(5) 0.0320(10) Uiso 0.274(8) 1 d P C 3
Cl2" Cl -0.9879(3) 0.2523(4) 0.4869(4) 0.0528(13) Uiso 0.274(8) 1 d P C 3

loop_
_atom_site_aniso_label
_atom_site_aniso_U_11
_atom_site_aniso_U_22
_atom_site_aniso_U_33
_atom_site_aniso_U_23
_atom_site_aniso_U_13
_atom_site_aniso_U_12
Rh 0.01912(7) 0.01634(7) 0.02064(7) -0.00230(6) 0.00235(5) 0.00101(6)
Fe 0.01924(14) 0.01979(15) 0.02475(15) -0.00234(12) 0.00236(11) 0.00072(12)
P1 0.0198(2) 0.0161(2) 0.0168(2) -0.00048(18) 0.00178(19) 0.00000(19)
P2 0.0201(2) 0.0192(3) 0.0196(2) -0.00347(18) 0.00305(18) -0.00130(19)
C1 0.0200(9) 0.0160(9) 0.0222(9) -0.0006(7) 0.0009(8) -0.0003(8)
C2 0.0226(10) 0.0211(10) 0.0213(10) 0.0015(8) 0.0006(8) -0.0022(8)
C3 0.0260(10) 0.0215(11) 0.0342(12) 0.0036(9) -0.0039(9) -0.0006(9)
C4 0.0250(11) 0.0192(11) 0.0424(13) -0.0032(9) -0.0008(10) 0.0025(9)
C5 0.0246(10) 0.0200(10) 0.0257(10) -0.0050(8) 0.0026(8) 0.0000(8)
C6 0.0213(10) 0.0238(11) 0.0247(10) -0.0058(8) 0.0029(8) -0.0036(8)
C7 0.0224(10) 0.0290(12) 0.0296(11) -0.0054(9) -0.0023(9) 0.0010(9)
C8 0.0191(10) 0.0331(13) 0.0470(15) -0.0090(11) -0.0010(10) -0.0018(9)
C9 0.0236(11) 0.0322(12) 0.0413(13) -0.0101(10) 0.0120(10) -0.0058(10)
C10 0.0263(10) 0.0229(11) 0.0321(11) -0.0051(9) 0.0090(9) -0.0056(9)
C11 0.0255(10) 0.0209(10) 0.0169(9) 0.0008(7) 0.0059(8) -0.0011(8)
C12 0.0340(12) 0.0239(11) 0.0189(10) -0.0032(8) 0.0062(9) -0.0024(9)
C13 0.0311(11) 0.0217(11) 0.0194(10) -0.0056(8) 0.0020(8) -0.0041(9)
C14 0.0236(10) 0.0194(10) 0.0179(9) 0.0001(7) -0.0002(8) -0.0021(8)
C15 0.0274(9) 0.0200(9) 0.0199(8) -0.0005(9) 0.0063(7) -0.0019(10)
C16 0.0295(11) 0.0278(12) 0.0229(10) 0.0022(8) 0.0009(9) -0.0026(9)
C17 0.0378(13) 0.0250(12) 0.0357(13) 0.0002(10) 0.0052(10) -0.0111(10)
C18 0.0457(14) 0.0213(11) 0.0324(12) 0.0047(9) 0.0085(11) 0.0021(10)
C19 0.0308(12) 0.0315(13) 0.0284(11) 0.0049(9) 0.0035(9) 0.0049(10)
C20 0.0281(11) 0.0265(12) 0.0253(10) 0.0021(8) 0.0052(9) -0.0017(8)
C21 0.0224(10) 0.0187(10) 0.0243(10) -0.0017(8) 0.0016(8) -0.0006(8)
C22 0.0231(10) 0.0299(12) 0.0250(11) 0.0007(9) -0.0019(8) -0.0037(9)
C23 0.0270(11) 0.0357(13) 0.0278(11) 0.0073(10) 0.0034(9) 0.0010(10)
C24 0.0215(10) 0.0295(12) 0.0424(13) 0.0029(10) 0.0076(10) -0.0033(9)
C25 0.0215(10) 0.0372(13) 0.0378(13) -0.0054(11) -0.0026(9) -0.0059(10)
C26 0.0248(10) 0.0313(12) 0.0246(10) -0.0001(9) -0.0028(8) -0.0003(9)
C27 0.0249(10) 0.0268(12) 0.0312(11) -0.0106(9) 0.0057(9) -0.0041(9)
C28 0.0328(12) 0.0451(16) 0.0284(12) -0.0128(11) 0.0015(10) -0.0089(11)
C29 0.0402(12) 0.0511(15) 0.0211(9) -0.0092(12) 0.0057(9) -0.0127(14)
C30 0.0272(11) 0.0310(12) 0.0199(10) 0.0001(9) 0.0025(8) -0.0034(9)
C31 0.0247(11) 0.0203(11) 0.0398(13) -0.0100(9) 0.0091(10) -0.0021(9)
C32 0.0273(12) 0.0307(13) 0.0558(16) -0.0154(12) 0.0067(11) -0.0019(10)
C33 0.0258(12) 0.0324(15) 0.092(3) -0.0169(15) 0.0150(14) -0.0068(11)
C34 0.0412(16) 0.0286(14) 0.098(3) -0.0023(16) 0.0353(17) -0.0035(12)
C35 0.0448(15) 0.0276(13) 0.0661(19) 0.0098(13) 0.0261(14) 0.0058(12)
C36 0.0315(12) 0.0248(12) 0.0456(14) -0.0009(10) 0.0109(11) -0.0009(10)
C37 0.0295(11) 0.0319(12) 0.0172(9) -0.0002(9) 0.0019(8) -0.0043(9)
C38 0.0451(14) 0.0308(12) 0.0184(10) 0.0000(9) 0.0044(9) -0.0014(11)
C39 0.0623(18) 0.0337(14) 0.0293(12) 0.0018(10) 0.0060(12) -0.0150(13)
C40 0.0426(15) 0.0539(18) 0.0329(13) 0.0082(12) 0.0003(11) -0.0241(13)
C41 0.0301(13) 0.0560(18) 0.0429(15) 0.0099(13) 0.0061(11) -0.0049(12)
C42 0.0328(12) 0.0365(14) 0.0375(13) 0.0074(11) 0.0056(10) -0.0013(11)
C43 0.0235(10) 0.0258(11) 0.0279(11) -0.0022(9) -0.0034(9) 0.0044(9)
C44 0.0205(9) 0.0237(11) 0.0298(10) -0.0012(10) -0.0021(8) 0.0027(9)
C45 0.0217(10) 0.0365(13) 0.0369(12) -0.0011(10) 0.0061(9) -0.0009(9)
C46 0.0259(11) 0.0388(14) 0.0324(12) -0.0071(10) 0.0077(9) 0.0058(10)
C47 0.0261(11) 0.0220(11) 0.0328(11) -0.0075(9) 0.0031(9) 0.0028(9)
C48 0.0277(11) 0.0189(11) 0.0352(12) -0.0053(9) 0.0030(9) -0.0002(8)
C49 0.0392(13) 0.0217(11) 0.0423(13) 0.0041(10) 0.0032(11) 0.0020(10)
C50 0.0351(12) 0.0246(12) 0.0353(12) 0.0046(9) 0.0018(10) 0.0056(10)
B 0.0337(15) 0.0396(17) 0.0559(19) 0.0092(15) 0.0116(14) 0.0070(13)
F1 0.0826(14) 0.0568(12) 0.0461(10) 0.0111(9) 0.0021(9) -0.0037(11)
F2 0.0468(11) 0.0553(12) 0.1173(18) -0.0152(13) 0.0374(11) -0.0057(9)
F3 0.0740(16) 0.0478(12) 0.197(3) -0.0206(16) 0.0775(19) -0.0001(11)
F4 0.0855(17) 0.128(2) 0.0636(14) 0.0344(15) -0.0246(12) 0.0011(16)

loop_
_atom_type_symbol
_atom_type_description
_atom_type_scat_dispersion_real
_atom_type_scat_dispersion_imag
_atom_type_scat_source
C C 0.0033 0.0016 'International Tables Vol C Tables 4.2.6.8 and 6.1.1.4'
H H 0.0000 0.0000 'International Tables Vol C Tables 4.2.6.8 and 6.1.1.4'
B B 0.0013 0.0007 'International Tables Vol C Tables 4.2.6.8 and 6.1.1.4'
F F 0.0171 0.0103 'International Tables Vol C Tables 4.2.6.8 and 6.1.1.4'
P P 0.1023 0.0942 'International Tables Vol C Tables 4.2.6.8 and 6.1.1.4'
Cl Cl 0.1484 0.1585 'International Tables Vol C Tables 4.2.6.8 and 6.1.1.4'
Fe Fe 0.3463 0.8444 'International Tables Vol C Tables 4.2.6.8 and 6.1.1.4'
Rh Rh -1.1178 0.9187 'International Tables Vol C Tables 4.2.6.8 and 6.1.1.4'

loop_
_geom_angle_atom_site_label_1
_geom_angle_atom_site_label_2
_geom_angle_atom_site_label_3
_geom_angle
_geom_angle_site_symmetry_1
_geom_angle_site_symmetry_3
_geom_angle_publ_flag
C48 Rh C44 93.87(9) . . ?
C48 Rh C47 36.28(9) . . ?
C44 Rh C47 79.09(8) . . ?
C48 Rh C43 78.46(9) . . ?
C44 Rh C43 35.34(8) . . ?
C47 Rh C43 85.16(8) . . ?
C48 Rh P2 92.58(6) . . ?
C44 Rh P2 150.75(6) . . ?
C47 Rh P2 89.62(6) . . ?
C43 Rh P2 170.42(6) . . ?
C48 Rh P1 148.20(7) . . ?
C44 Rh P1 93.05(6) . . ?
C47 Rh P1 171.83(6) . . ?
C43 Rh P1 89.69(6) . . ?
P2 Rh P1 96.342(18) . . ?
C6 Fe C2 106.12(9) . . ?
C6 Fe C1 109.39(9) . . ?
C2 Fe C1 41.70(8) . . ?
C6 Fe C10 41.95(9) . . ?
C2 Fe C10 132.52(9) . . ?
C1 Fe C10 106.38(9) . . ?
C6 Fe C5 142.15(9) . . ?
C2 Fe C5 69.34(9) . . ?
C1 Fe C5 41.69(8) . . ?
C10 Fe C5 112.49(9) . . ?
C6 Fe C7 41.85(9) . . ?
C2 Fe C7 112.50(9) . . ?
C1 Fe C7 142.24(9) . . ?
C10 Fe C7 69.47(10) . . ?
C5 Fe C7 175.61(9) . . ?
C6 Fe C3 133.08(9) . . ?
C2 Fe C3 40.80(9) . . ?
C1 Fe C3 69.59(9) . . ?
C10 Fe C3 173.03(9) . . ?
C5 Fe C3 68.62(9) . . ?
C7 Fe C3 109.94(10) . . ?
C6 Fe C4 173.47(10) . . ?
C2 Fe C4 68.46(9) . . ?
C1 Fe C4 69.28(9) . . ?
C10 Fe C4 144.47(10) . . ?
C5 Fe C4 40.51(9) . . ?
C7 Fe C4 135.84(10) . . ?
C3 Fe C4 40.40(10) . . ?
C6 Fe C9 69.63(9) . . ?
C2 Fe C9 173.08(10) . . ?
C1 Fe C9 133.61(10) . . ?
C10 Fe C9 40.76(10) . . ?
C5 Fe C9 110.39(9) . . ?
C7 Fe C9 68.30(10) . . ?
C3 Fe C9 145.99(10) . . ?
C4 Fe C9 116.13(10) . . ?
C6 Fe C8 69.32(9) . . ?
C2 Fe C8 144.57(10) . . ?
C1 Fe C8 173.62(10) . . ?
C10 Fe C8 68.30(10) . . ?
C5 Fe C8 136.05(10) . . ?
C7 Fe C8 40.37(10) . . ?
C3 Fe C8 116.06(10) . . ?
C4 Fe C8 112.74(10) . . ?
C9 Fe C8 40.02(11) . . ?
C1 P1 C14 103.53(9) . . ?
C1 P1 C11 99.20(9) . . ?
C14 P1 C11 91.20(9) . . ?
C1 P1 Rh 121.40(7) . . ?
C14 P1 Rh 118.34(7) . . ?
C11 P1 Rh 117.67(7) . . ?
C6 P2 C27 99.37(10) . . ?
C6 P2 C30 102.60(11) . . ?
C27 P2 C30 94.27(10) . . ?
C6 P2 Rh 122.38(7) . . ?
C27 P2 Rh 117.90(8) . . ?
C30 P2 Rh 115.53(7) . . ?
C2 C1 C5 106.38(18) . . ?
C2 C1 P1 124.62(16) . . ?
C5 C1 P1 128.81(16) . . ?
C2 C1 Fe 69.03(11) . . ?
C5 C1 Fe 69.79(12) . . ?
P1 C1 Fe 122.10(11) . . ?
C3 C2 C1 108.87(19) . . ?
C3 C2 Fe 70.77(13) . . ?
C1 C2 Fe 69.27(12) . . ?
C3 C2 H2A 125.6 . . ?
C1 C2 H2A 125.6 . . ?
Fe C2 H2A 125.6 . . ?
C4 C3 C2 107.9(2) . . ?
C4 C3 Fe 70.03(14) . . ?
C2 C3 Fe 68.43(13) . . ?
C4 C3 H3A 126.1 . . ?
C2 C3 H3A 126.1 . . ?
Fe C3 H3A 126.1 . . ?
C3 C4 C5 108.8(2) . . ?
C3 C4 Fe 69.57(13) . . ?
C5 C4 Fe 69.12(13) . . ?
C3 C4 H4A 125.6 . . ?
C5 C4 H4A 125.6 . . ?
Fe C4 H4A 125.6 . . ?
C4 C5 C1 108.13(19) . . ?
C4 C5 Fe 70.37(13) . . ?
C1 C5 Fe 68.52(12) . . ?
C4 C5 H5A 125.9 . . ?
C1 C5 H5A 125.9 . . ?
Fe C5 H5A 125.9 . . ?
C10 C6 C7 106.9(2) . . ?
C10 C6 P2 123.70(17) . . ?
C7 C6 P2 129.33(17) . . ?
C10 C6 Fe 70.00(12) . . ?
C7 C6 Fe 70.58(13) . . ?
P2 C6 Fe 121.58(11) . . ?
C8 C7 C6 107.8(2) . . ?
C8 C7 Fe 70.61(14) . . ?
C6 C7 Fe 67.57(12) . . ?
C8 C7 H7A 126.1 . . ?
C6 C7 H7A 126.1 . . ?
Fe C7 H7A 126.1 . . ?
C9 C8 C7 109.0(2) . . ?
C9 C8 Fe 69.84(14) . . ?
C7 C8 Fe 69.01(13) . . ?
C9 C8 H8A 125.5 . . ?
C7 C8 H8A 125.5 . . ?
Fe C8 H8A 125.5 . . ?
C8 C9 C10 108.3(2) . . ?
C8 C9 Fe 70.14(14) . . ?
C10 C9 Fe 68.42(13) . . ?
C8 C9 H9A 125.9 . . ?
C10 C9 H9A 125.9 . . ?
Fe C9 H9A 125.9 . . ?
C9 C10 C6 108.0(2) . . ?
C9 C10 Fe 70.82(14) . . ?
C6 C10 Fe 68.05(13) . . ?
C9 C10 H10A 126.0 . . ?
C6 C10 H10A 126.0 . . ?
Fe C10 H10A 126.0 . . ?
C15 C11 C12 113.78(17) . . ?
C15 C11 P1 115.97(14) . . ?
C12 C11 P1 105.82(14) . . ?
C15 C11 H11A 106.9 . . ?
C12 C11 H11A 106.9 . . ?
P1 C11 H11A 106.9 . . ?
C13 C12 C11 111.46(17) . . ?
C13 C12 H12A 109.3 . . ?
C11 C12 H12A 109.3 . . ?
C13 C12 H12B 109.3 . . ?
C11 C12 H12B 109.3 . . ?
H12A C12 H12B 108.0 . . ?
C12 C13 C14 107.98(17) . . ?
C12 C13 H13A 110.1 . . ?
C14 C13 H13A 110.1 . . ?
C12 C13 H13B 110.1 . . ?
C14 C13 H13B 110.1 . . ?
H13A C13 H13B 108.4 . . ?
C21 C14 C13 114.04(17) . . ?
C21 C14 P1 121.43(14) . . ?
C13 C14 P1 102.60(14) . . ?
C21 C14 H14A 105.9 . . ?
C13 C14 H14A 105.9 . . ?
P1 C14 H14A 105.9 . . ?
C16 C15 C20 117.8(2) . . ?
C16 C15 C11 120.11(19) . . ?
C20 C15 C11 121.9(2) . . ?
C15 C16 C17 121.4(2) . . ?
C15 C16 H16A 119.3 . . ?
C17 C16 H16A 119.3 . . ?
C18 C17 C16 120.1(2) . . ?
C18 C17 H17A 119.9 . . ?
C16 C17 H17A 119.9 . . ?
C17 C18 C19 119.2(2) . . ?
C17 C18 H18A 120.4 . . ?
C19 C18 H18A 120.4 . . ?
C20 C19 C18 120.5(2) . . ?
C20 C19 H19A 119.7 . . ?
C18 C19 H19A 119.7 . . ?
C19 C20 C15 120.9(2) . . ?
C19 C20 H20A 119.5 . . ?
C15 C20 H20A 119.5 . . ?
C22 C21 C26 118.2(2) . . ?
C22 C21 C14 124.23(19) . . ?
C26 C21 C14 117.57(19) . . ?
C23 C22 C21 120.7(2) . . ?
C23 C22 H22A 119.6 . . ?
C21 C22 H22A 119.6 . . ?
C24 C23 C22 120.2(2) . . ?
C24 C23 H23A 119.9 . . ?
C22 C23 H23A 119.9 . . ?
C23 C24 C25 120.1(2) . . ?
C23 C24 H24A 120.0 . . ?
C25 C24 H24A 120.0 . . ?
C24 C25 C26 120.0(2) . . ?
C24 C25 H25A 120.0 . . ?
C26 C25 H25A 120.0 . . ?
C25 C26 C21 120.7(2) . . ?
C25 C26 H26A 119.6 . . ?
C21 C26 H26A 119.6 . . ?
C31 C27 C28 117.1(2) . . ?
C31 C27 P2 115.09(16) . . ?
C28 C27 P2 103.68(17) . . ?
C31 C27 H27A 106.8 . . ?
C28 C27 H27A 106.8 . . ?
P2 C27 H27A 106.8 . . ?
C29 C28 C27 106.3(2) . . ?
C29 C28 H28A 110.5 . . ?
C27 C28 H28A 110.5 . . ?
C29 C28 H28B 110.5 . . ?
C27 C28 H28B 110.5 . . ?
H28A C28 H28B 108.7 . . ?
C28 C29 C30 108.52(18) . . ?
C28 C29 H29A 110.0 . . ?
C30 C29 H29A 110.0 . . ?
C28 C29 H29B 110.0 . . ?
C30 C29 H29B 110.0 . . ?
H29A C29 H29B 108.4 . . ?
C37 C30 C29 113.03(18) . . ?
C37 C30 P2 120.83(15) . . ?
C29 C30 P2 104.09(16) . . ?
C37 C30 H30A 105.9 . . ?
C29 C30 H30A 105.9 . . ?
P2 C30 H30A 105.9 . . ?
C36 C31 C32 117.8(2) . . ?
C36 C31 C27 122.0(2) . . ?
C32 C31 C27 120.1(2) . . ?
C33 C32 C31 120.4(3) . . ?
C33 C32 H32A 119.8 . . ?
C31 C32 H32A 119.8 . . ?
C34 C33 C32 121.0(3) . . ?
C34 C33 H33A 119.5 . . ?
C32 C33 H33A 119.5 . . ?
C33 C34 C35 119.8(3) . . ?
C33 C34 H34A 120.1 . . ?
C35 C34 H34A 120.1 . . ?
C34 C35 C36 119.9(3) . . ?
C34 C35 H35A 120.0 . . ?
C36 C35 H35A 120.0 . . ?
C35 C36 C31 121.0(3) . . ?
C35 C36 H36A 119.5 . . ?
C31 C36 H36A 119.5 . . ?
C42 C37 C38 117.5(2) . . ?
C42 C37 C30 123.0(2) . . ?
C38 C37 C30 119.1(2) . . ?
C39 C38 C37 120.9(3) . . ?
C39 C38 H38A 119.6 . . ?
C37 C38 H38A 119.6 . . ?
C40 C39 C38 120.8(3) . . ?
C40 C39 H39A 119.6 . . ?
C38 C39 H39A 119.6 . . ?
C39 C40 C41 119.3(3) . . ?
C39 C40 H40A 120.3 . . ?
C41 C40 H40A 120.3 . . ?
C40 C41 C42 120.0(3) . . ?
C40 C41 H41A 120.0 . . ?
C42 C41 H41A 120.0 . . ?
C37 C42 C41 121.5(3) . . ?
C37 C42 H42A 119.3 . . ?
C41 C42 H42A 119.3 . . ?
C44 C43 C50 125.4(2) . . ?
C44 C43 Rh 70.90(12) . . ?
C50 C43 Rh 112.58(16) . . ?
C44 C43 H43A 113.5 . . ?
C50 C43 H43A 113.5 . . ?
Rh C43 H43A 113.5 . . ?
C43 C44 C45 125.1(2) . . ?
C43 C44 Rh 73.76(12) . . ?
C45 C44 Rh 109.14(14) . . ?
C43 C44 H44A 113.9 . . ?
C45 C44 H44A 113.9 . . ?
Rh C44 H44A 113.9 . . ?
C44 C45 C46 113.4(2) . . ?
C44 C45 H45A 108.9 . . ?
C46 C45 H45A 108.9 . . ?
C44 C45 H45B 108.9 . . ?
C46 C45 H45B 108.9 . . ?
H45A C45 H45B 107.7 . . ?
C47 C46 C45 113.69(19) . . ?
C47 C46 H46A 108.8 . . ?
C45 C46 H46A 108.8 . . ?
C47 C46 H46B 108.8 . . ?
C45 C46 H46B 108.8 . . ?
H46A C46 H46B 107.7 . . ?
C48 C47 C46 125.1(2) . . ?
C48 C47 Rh 70.20(13) . . ?
C46 C47 Rh 112.75(15) . . ?
C48 C47 H47A 113.7 . . ?
C46 C47 H47A 113.7 . . ?
Rh C47 H47A 113.7 . . ?
C47 C48 C49 127.5(2) . . ?
C47 C48 Rh 73.53(14) . . ?
C49 C48 Rh 108.68(16) . . ?
C47 C48 H48A 113.2 . . ?
C49 C48 H48A 113.2 . . ?
Rh C48 H48A 113.2 . . ?
C48 C49 C50 113.3(2) . . ?
C48 C49 H49A 108.9 . . ?
C50 C49 H49A 108.9 . . ?
C48 C49 H49B 108.9 . . ?
C50 C49 H49B 108.9 . . ?
H49A C49 H49B 107.7 . . ?
C43 C50 C49 111.0(2) . . ?
C43 C50 H50A 109.4 . . ?
C49 C50 H50A 109.4 . . ?
C43 C50 H50B 109.4 . . ?
C49 C50 H50B 109.4 . . ?
H50A C50 H50B 108.0 . . ?
F4 B F1 107.4(3) . . ?
F4 B F2 109.3(3) . . ?
F1 B F2 110.5(3) . . ?
F4 B F3 111.8(3) . . ?
F1 B F3 108.3(3) . . ?
F2 B F3 109.6(3) . . ?
Cl1 C51 Cl2 115.9(8) . . ?
Cl1 C51 H51A 108.3 . . ?
Cl2 C51 H51A 108.3 . . ?
Cl1 C51 H51B 108.3 . . ?
Cl2 C51 H51B 108.3 . . ?
H51A C51 H51B 107.4 . . ?
Cl2' C51' Cl1' 105.9(11) . . ?
Cl2' C51' H51C 110.5 . . ?
Cl1' C51' H51C 110.5 . . ?
Cl2' C51' H51D 110.5 . . ?
Cl1' C51' H51D 110.5 . . ?
H51C C51' H51D 108.7 . . ?
Cl2" C51" Cl1" 111.4(7) . . ?
Cl2" C51" H51E 109.4 . . ?
Cl1" C51" H51E 109.4 . . ?
Cl2" C51" H51F 109.4 . . ?
Cl1" C51" H51F 109.4 . . ?
H51E C51" H51F 108.0 . . ?

loop_
_geom_bond_atom_site_label_1
_geom_bond_atom_site_label_2
_geom_bond_distance
_geom_bond_site_symmetry_2
_geom_bond_publ_flag
Rh C48 2.206(2) . ?
Rh C44 2.2428(19) . ?
Rh C47 2.249(2) . ?
Rh C43 2.279(2) . ?
Rh P2 2.3326(5) . ?
Rh P1 2.3611(5) . ?
Fe C6 2.004(2) . ?
Fe C2 2.022(2) . ?
Fe C1 2.025(2) . ?
Fe C10 2.031(2) . ?
Fe C5 2.043(2) . ?
Fe C7 2.045(2) . ?
Fe C3 2.053(2) . ?
Fe C4 2.059(2) . ?
Fe C9 2.063(2) . ?
Fe C8 2.066(2) . ?
P1 C1 1.817(2) . ?
P1 C14 1.867(2) . ?
P1 C11 1.881(2) . ?
P2 C6 1.806(2) . ?
P2 C27 1.876(2) . ?
P2 C30 1.892(2) . ?
C1 C2 1.441(3) . ?
C1 C5 1.448(3) . ?
C2 C3 1.421(3) . ?
C2 H2A 1.0000 . ?
C3 C4 1.420(4) . ?
C3 H3A 1.0000 . ?
C4 C5 1.420(3) . ?
C4 H4A 1.0000 . ?
C5 H5A 1.0000 . ?
C6 C10 1.445(3) . ?
C6 C7 1.447(3) . ?
C7 C8 1.419(4) . ?
C7 H7A 1.0000 . ?
C8 C9 1.413(4) . ?
C8 H8A 1.0000 . ?
C9 C10 1.426(3) . ?
C9 H9A 1.0000 . ?
C10 H10A 1.0000 . ?
C11 C15 1.518(3) . ?
C11 C12 1.564(3) . ?
C11 H11A 1.0000 . ?
C12 C13 1.529(3) . ?
C12 H12A 0.9900 . ?
C12 H12B 0.9900 . ?
C13 C14 1.538(3) . ?
C13 H13A 0.9900 . ?
C13 H13B 0.9900 . ?
C14 C21 1.516(3) . ?
C14 H14A 1.0000 . ?
C15 C16 1.391(3) . ?
C15 C20 1.399(3) . ?
C16 C17 1.395(3) . ?
C16 H16A 0.9500 . ?
C17 C18 1.384(4) . ?
C17 H17A 0.9500 . ?
C18 C19 1.390(4) . ?
C18 H18A 0.9500 . ?
C19 C20 1.389(3) . ?
C19 H19A 0.9500 . ?
C20 H20A 0.9500 . ?
C21 C22 1.393(3) . ?
C21 C26 1.399(3) . ?
C22 C23 1.390(3) . ?
C22 H22A 0.9500 . ?
C23 C24 1.376(3) . ?
C23 H23A 0.9500 . ?
C24 C25 1.381(4) . ?
C24 H24A 0.9500 . ?
C25 C26 1.388(3) . ?
C25 H25A 0.9500 . ?
C26 H26A 0.9500 . ?
C27 C31 1.516(3) . ?
C27 C28 1.527(4) . ?
C27 H27A 1.0000 . ?
C28 C29 1.525(4) . ?
C28 H28A 0.9900 . ?
C28 H28B 0.9900 . ?
C29 C30 1.545(3) . ?
C29 H29A 0.9900 . ?
C29 H29B 0.9900 . ?
C30 C37 1.513(3) . ?
C30 H30A 1.0000 . ?
C31 C36 1.398(4) . ?
C31 C32 1.400(4) . ?
C32 C33 1.388(4) . ?
C32 H32A 0.9500 . ?
C33 C34 1.368(5) . ?
C33 H33A 0.9500 . ?
C34 C35 1.379(5) . ?
C34 H34A 0.9500 . ?
C35 C36 1.394(4) . ?
C35 H35A 0.9500 . ?
C36 H36A 0.9500 . ?
C37 C42 1.391(3) . ?
C37 C38 1.399(4) . ?
C38 C39 1.391(4) . ?
C38 H38A 0.9500 . ?
C39 C40 1.378(5) . ?
C39 H39A 0.9500 . ?
C40 C41 1.383(5) . ?
C40 H40A 0.9500 . ?
C41 C42 1.397(4) . ?
C41 H41A 0.9500 . ?
C42 H42A 0.9500 . ?
C43 C44 1.373(3) . ?
C43 C50 1.517(3) . ?
C43 H43A 1.0000 . ?
C44 C45 1.514(3) . ?
C44 H44A 1.0000 . ?
C45 C46 1.542(3) . ?
C45 H45A 0.9900 . ?
C45 H45B 0.9900 . ?
C46 C47 1.515(3) . ?
C46 H46A 0.9900 . ?
C46 H46B 0.9900 . ?
C47 C48 1.388(4) . ?
C47 H47A 1.0000 . ?
C48 C49 1.510(4) . ?
C48 H48A 1.0000 . ?
C49 C50 1.538(4) . ?
C49 H49A 0.9900 . ?
C49 H49B 0.9900 . ?
C50 H50A 0.9900 . ?
C50 H50B 0.9900 . ?
B F4 1.367(4) . ?
B F1 1.368(4) . ?
B F2 1.372(4) . ?
B F3 1.382(4) . ?
C51 Cl1 1.843(13) . ?
C51 Cl2 1.966(14) . ?
C51 H51A 0.9900 . ?
C51 H51B 0.9900 . ?
C51' Cl2' 1.597(19) . ?
C51' Cl1' 1.731(17) . ?
C51' H51C 0.9900 . ?
C51' H51D 0.9900 . ?
C51" Cl2" 1.661(13) . ?
C51" Cl1" 1.779(13) . ?
C51" H51E 0.9900 . ?
C51" H51F 0.9900 . ?
